data_4076561
loop_
_publ_author_name
'Singh, Nem'
'Elias, Anil J.'

_publ_section_title
;
 Cyclopentadienyl 1,2- and 1,3-Disubstituted Cobalt Sandwich Compounds
 {\h5-[MeOC(O)]2C5H3} Co(\h4-C4Ph4): Precursors for Sterically Hindered
 Bidentate Chiral and Achiral Ligands
;
_journal_issue 5
_journal_name_full Organometallics
_journal_page_first 2059
_journal_paper_doi 10.1021/om300027c
_journal_volume 31
_journal_year 2012
_chemical_formula_moiety 'C37 H29 Co O4'
_chemical_formula_sum 'C37 H29 Co O4'
_chemical_formula_weight 596.53
_space_group_IT_number 2
_symmetry_cell_setting triclinic
_symmetry_space_group_name_Hall '-P 1'
_symmetry_space_group_name_H-M 'P -1'
_atom_sites_solution_hydrogens geom
_atom_sites_solution_primary direct
_atom_sites_solution_secondary difmap
_audit_creation_method SHELXL-97
_cell_angle_alpha 91.814(3)
_cell_angle_beta 102.502(3)
_cell_angle_gamma 113.468(3)
_cell_formula_units_Z 2
_cell_length_a 10.4396(18)
_cell_length_b 11.605(2)
_cell_length_c 13.574(2)
_cell_measurement_reflns_used 2053
_cell_measurement_temperature 298(2)
_cell_volume 1459.9(4)
_computing_cell_refinement 'Bruker SMART'
_computing_data_collection 'Bruker SMART'
_computing_data_reduction 'Bruker SAINT'
_computing_molecular_graphics 'Bruker SHELXTL'
_computing_publication_material 'Bruker SHELXTL'
_computing_structure_refinement 'SHELXL-97 (Sheldrick, 1997)'
_computing_structure_solution 'SHELXS-97 (Sheldrick, 1990)'
_diffrn_ambient_temperature 298(2)
_diffrn_measured_fraction_theta_full 0.997
_diffrn_measured_fraction_theta_max 0.997
_diffrn_measurement_device_type 'CCD area detector'
_diffrn_measurement_method 'phi and omega scans'
_diffrn_radiation_monochromator graphite
_diffrn_radiation_source 'fine-focus sealed tube'
_diffrn_radiation_type MoK\a
_diffrn_radiation_wavelength 0.71073
_diffrn_reflns_av_R_equivalents 0.0445
_diffrn_reflns_av_sigmaI/netI 0.0564
_diffrn_reflns_limit_h_max 12
_diffrn_reflns_limit_h_min -12
_diffrn_reflns_limit_k_max 13
_diffrn_reflns_limit_k_min -13
_diffrn_reflns_limit_l_max 16
_diffrn_reflns_limit_l_min -16
_diffrn_reflns_number 14081
_diffrn_reflns_theta_full 25.00
_diffrn_reflns_theta_max 25.00
_diffrn_reflns_theta_min 1.55
_exptl_absorpt_coefficient_mu 0.628
_exptl_absorpt_correction_T_max 0.932
_exptl_absorpt_correction_T_min 0.825
_exptl_absorpt_correction_type multi-scan
_exptl_absorpt_process_details '(SADABS; Bruker, 2000)'
_exptl_crystal_colour red
_exptl_crystal_density_diffrn 1.357
_exptl_crystal_density_method 'not measured'
_exptl_crystal_description block
_exptl_crystal_F_000 620.0
_exptl_crystal_size_max 0.204
_exptl_crystal_size_mid 0.164
_exptl_crystal_size_min 0.105
_refine_diff_density_max 0.520
_refine_diff_density_min -0.449
_refine_diff_density_rms 0.069
_refine_ls_extinction_method none
_refine_ls_goodness_of_fit_ref 1.199
_refine_ls_hydrogen_treatment constr
_refine_ls_matrix_type full
_refine_ls_number_parameters 381
_refine_ls_number_reflns 5124
_refine_ls_number_restraints 0
_refine_ls_restrained_S_all 1.199
_refine_ls_R_factor_all 0.0883
_refine_ls_R_factor_gt 0.0758
_refine_ls_shift/su_max 0.011
_refine_ls_shift/su_mean 0.000
_refine_ls_structure_factor_coef Fsqd
_refine_ls_weighting_details 'calc w=1/[\s^2^(Fo^2^)+(0.0632P)^2^+1.2781P] where P=(Fo^2^+2Fc^2^)/3'
_refine_ls_weighting_scheme calc
_refine_ls_wR_factor_gt 0.1605
_refine_ls_wR_factor_ref 0.1667
_reflns_number_gt 4494
_reflns_number_total 5124
_reflns_threshold_expression >2sigma(I)
_cod_data_source_file om300027c_si_002.cif
_cod_data_source_block 1
_cod_original_sg_symbol_Hall -P1
_cod_original_sg_symbol_H-M P-1
_cod_database_code 4076561

loop_
_symmetry_equiv_pos_as_xyz
'x, y, z'
'-x, -y, -z'

loop_
_atom_site_label
_atom_site_type_symbol
_atom_site_fract_x
_atom_site_fract_y
_atom_site_fract_z
_atom_site_U_iso_or_equiv
_atom_site_adp_type
_atom_site_occupancy
_atom_site_symmetry_multiplicity
_atom_site_calc_flag
_atom_site_refinement_flags
Co1 Co 0.68280(6) 0.73875(5) 0.70601(4) 0.0322(2) Uani 1 1 d .
O1 O 0.2742(4) 0.5356(4) 0.6161(3) 0.0667(10) Uani 1 1 d .
O2 O 0.3386(4) 0.6747(4) 0.5056(3) 0.0666(10) Uani 1 1 d .
O3 O 0.7829(4) 0.4544(4) 0.7738(3) 0.0708(11) Uani 1 1 d .
O4 O 0.9470(4) 0.5934(4) 0.7043(3) 0.0619(10) Uani 1 1 d .
C1 C 0.5105(5) 0.6111(4) 0.5932(3) 0.0406(10) Uani 1 1 d .
C2 C 0.5694(5) 0.5447(4) 0.6610(3) 0.0435(11) Uani 1 1 d .
H2 H 0.5177 0.4828 0.7018 0.052 Uiso 1 1 calc R
C3 C 0.7153(5) 0.5808(4) 0.6581(3) 0.0440(11) Uani 1 1 d .
C4 C 0.7484(5) 0.6736(4) 0.5897(3) 0.0444(11) Uani 1 1 d .
H4 H 0.8415 0.7157 0.5728 0.053 Uiso 1 1 calc R
C5 C 0.6213(5) 0.6914(4) 0.5484(3) 0.0434(11) Uani 1 1 d .
H5 H 0.6110 0.7477 0.4980 0.052 Uiso 1 1 calc R
C6 C 0.6668(4) 0.7961(4) 0.8405(3) 0.0345(9) Uani 1 1 d .
C7 C 0.8174(4) 0.8335(4) 0.8396(3) 0.0351(9) Uani 1 1 d .
C8 C 0.8068(5) 0.9180(4) 0.7644(3) 0.0381(10) Uani 1 1 d .
C9 C 0.6545(5) 0.8825(4) 0.7662(3) 0.0403(10) Uani 1 1 d .
C10 C 0.3622(5) 0.6014(5) 0.5747(4) 0.0498(12) Uani 1 1 d .
C11 C 0.1970(7) 0.6761(7) 0.4835(5) 0.093(2) Uani 1 1 d .
H11A H 0.1243 0.5907 0.4689 0.140 Uiso 1 1 calc R
H11B H 0.1857 0.7199 0.4257 0.140 Uiso 1 1 calc R
H11C H 0.1872 0.7187 0.5414 0.140 Uiso 1 1 calc R
C12 C 0.8151(6) 0.5347(5) 0.7187(4) 0.0500(12) Uani 1 1 d .
C13 C 1.0570(7) 0.5591(7) 0.7618(5) 0.083(2) Uani 1 1 d .
H13A H 1.0971 0.6084 0.8279 0.125 Uiso 1 1 calc R
H13B H 1.1317 0.5754 0.7267 0.125 Uiso 1 1 calc R
H13C H 1.0153 0.4707 0.7691 0.125 Uiso 1 1 calc R
C14 C 0.5778(5) 0.7314(4) 0.9098(3) 0.0387(10) Uani 1 1 d .
C15 C 0.4497(5) 0.6258(5) 0.8795(4) 0.0499(12) Uani 1 1 d .
H15 H 0.4164 0.5899 0.8116 0.060 Uiso 1 1 calc R
C16 C 0.3702(6) 0.5725(5) 0.9468(4) 0.0594(14) Uani 1 1 d .
H16 H 0.2836 0.5011 0.9244 0.071 Uiso 1 1 calc R
C17 C 0.4178(6) 0.6240(6) 1.0476(4) 0.0636(15) Uani 1 1 d .
H17 H 0.3633 0.5880 1.0934 0.076 Uiso 1 1 calc R
C18 C 0.5432(7) 0.7262(6) 1.0792(4) 0.0800(19) Uani 1 1 d .
H18 H 0.5759 0.7614 1.1472 0.096 Uiso 1 1 calc R
C19 C 0.6244(6) 0.7798(6) 1.0109(4) 0.0720(17) Uani 1 1 d .
H19 H 0.7122 0.8498 1.0341 0.086 Uiso 1 1 calc R
C20 C 0.9316(5) 0.8062(4) 0.9013(3) 0.0393(10) Uani 1 1 d .
C21 C 0.9008(6) 0.7028(5) 0.9550(4) 0.0548(13) Uani 1 1 d .
H21 H 0.8050 0.6486 0.9496 0.066 Uiso 1 1 calc R
C22 C 1.0085(7) 0.6783(6) 1.0163(4) 0.0720(17) Uani 1 1 d .
H22 H 0.9845 0.6087 1.0520 0.086 Uiso 1 1 calc R
C23 C 1.1493(8) 0.7549(7) 1.0250(5) 0.0801(19) Uani 1 1 d .
H23 H 1.2218 0.7394 1.0676 0.096 Uiso 1 1 calc R
C24 C 1.1828(7) 0.8542(7) 0.9710(6) 0.098(2) Uani 1 1 d .
H24 H 1.2792 0.9067 0.9766 0.118 Uiso 1 1 calc R
C25 C 1.0757(6) 0.8791(6) 0.9071(5) 0.0745(18) Uani 1 1 d .
H25 H 1.1011 0.9453 0.8681 0.089 Uiso 1 1 calc R
C26 C 0.9089(5) 1.0217(4) 0.7227(3) 0.0379(10) Uani 1 1 d .
C27 C 1.0136(6) 1.1252(5) 0.7880(4) 0.0601(14) Uani 1 1 d .
H27 H 1.0225 1.1271 0.8578 0.072 Uiso 1 1 calc R
C28 C 1.1062(7) 1.2268(5) 0.7507(5) 0.0743(17) Uani 1 1 d .
H28 H 1.1767 1.2961 0.7958 0.089 Uiso 1 1 calc R
C29 C 1.0950(6) 1.2261(5) 0.6491(4) 0.0591(14) Uani 1 1 d .
H29 H 1.1574 1.2946 0.6246 0.071 Uiso 1 1 calc R
C30 C 0.9918(6) 1.1246(5) 0.5834(4) 0.0638(15) Uani 1 1 d .
H30 H 0.9834 1.1239 0.5138 0.077 Uiso 1 1 calc R
C31 C 0.8994(5) 1.0226(5) 0.6199(4) 0.0553(13) Uani 1 1 d .
H31 H 0.8297 0.9534 0.5743 0.066 Uiso 1 1 calc R
C32 C 0.5488(5) 0.9329(4) 0.7285(3) 0.0443(11) Uani 1 1 d .
C33 C 0.5825(9) 1.0388(9) 0.6829(8) 0.151(5) Uani 1 1 d .
H33 H 0.6748 1.0786 0.6730 0.181 Uiso 1 1 calc R
C34 C 0.4823(10) 1.0911(11) 0.6499(9) 0.173(5) Uani 1 1 d .
H34 H 0.5089 1.1643 0.6186 0.207 Uiso 1 1 calc R
C35 C 0.3496(8) 1.0360(8) 0.6633(5) 0.087(2) Uani 1 1 d .
H35 H 0.2814 1.0678 0.6390 0.104 Uiso 1 1 calc R
C36 C 0.3169(7) 0.9358(7) 0.7115(6) 0.092(2) Uani 1 1 d .
H36 H 0.2260 0.8988 0.7241 0.110 Uiso 1 1 calc R
C37 C 0.4156(7) 0.8842(6) 0.7440(5) 0.086(2) Uani 1 1 d .
H37 H 0.3886 0.8132 0.7779 0.104 Uiso 1 1 calc R

loop_
_atom_site_aniso_label
_atom_site_aniso_U_11
_atom_site_aniso_U_22
_atom_site_aniso_U_33
_atom_site_aniso_U_23
_atom_site_aniso_U_13
_atom_site_aniso_U_12
Co1 0.0334(3) 0.0320(3) 0.0310(3) 0.0044(2) 0.0107(2) 0.0119(2)
O1 0.045(2) 0.068(2) 0.079(3) 0.004(2) 0.020(2) 0.0137(19)
O2 0.062(2) 0.070(2) 0.069(2) 0.003(2) 0.0045(19) 0.034(2)
O3 0.085(3) 0.077(3) 0.076(3) 0.038(2) 0.038(2) 0.049(2)
O4 0.058(2) 0.083(3) 0.064(2) 0.027(2) 0.0264(19) 0.042(2)
C1 0.042(3) 0.035(2) 0.036(2) -0.0057(19) 0.003(2) 0.011(2)
C2 0.053(3) 0.031(2) 0.045(3) 0.000(2) 0.016(2) 0.014(2)
C3 0.054(3) 0.042(3) 0.041(3) 0.002(2) 0.017(2) 0.023(2)
C4 0.048(3) 0.054(3) 0.036(2) 0.006(2) 0.020(2) 0.021(2)
C5 0.052(3) 0.044(3) 0.028(2) 0.0005(19) 0.005(2) 0.017(2)
C6 0.031(2) 0.035(2) 0.033(2) 0.0035(18) 0.0057(18) 0.0100(18)
C7 0.035(2) 0.032(2) 0.035(2) 0.0063(18) 0.0150(19) 0.0070(18)
C8 0.046(3) 0.033(2) 0.034(2) 0.0039(18) 0.012(2) 0.015(2)
C9 0.043(3) 0.043(3) 0.035(2) 0.0012(19) 0.010(2) 0.018(2)
C10 0.050(3) 0.043(3) 0.049(3) -0.009(2) 0.004(2) 0.018(3)
C11 0.076(5) 0.110(6) 0.099(5) -0.004(4) -0.008(4) 0.061(4)
C12 0.067(3) 0.057(3) 0.039(3) 0.009(2) 0.024(2) 0.033(3)
C13 0.074(4) 0.129(6) 0.084(4) 0.034(4) 0.032(4) 0.071(4)
C14 0.037(2) 0.044(3) 0.038(2) 0.010(2) 0.014(2) 0.017(2)
C15 0.052(3) 0.052(3) 0.044(3) 0.007(2) 0.017(2) 0.017(2)
C16 0.049(3) 0.057(3) 0.068(4) 0.021(3) 0.030(3) 0.009(3)
C17 0.064(4) 0.082(4) 0.062(4) 0.030(3) 0.038(3) 0.036(3)
C18 0.083(4) 0.096(5) 0.043(3) -0.003(3) 0.027(3) 0.014(4)
C19 0.061(4) 0.078(4) 0.048(3) -0.011(3) 0.021(3) -0.003(3)
C20 0.045(3) 0.042(2) 0.037(2) -0.0013(19) 0.014(2) 0.024(2)
C21 0.059(3) 0.062(3) 0.047(3) 0.016(2) 0.014(2) 0.029(3)
C22 0.094(5) 0.093(5) 0.055(3) 0.034(3) 0.023(3) 0.060(4)
C23 0.082(5) 0.106(5) 0.070(4) 0.008(4) 0.000(3) 0.067(4)
C24 0.039(3) 0.098(5) 0.143(7) 0.021(5) 0.002(4) 0.025(4)
C25 0.045(3) 0.076(4) 0.104(5) 0.036(4) 0.013(3) 0.027(3)
C26 0.040(2) 0.036(2) 0.040(2) 0.0110(19) 0.014(2) 0.016(2)
C27 0.072(4) 0.043(3) 0.047(3) 0.007(2) 0.013(3) 0.005(3)
C28 0.085(4) 0.039(3) 0.068(4) 0.003(3) 0.011(3) -0.002(3)
C29 0.054(3) 0.041(3) 0.081(4) 0.023(3) 0.031(3) 0.010(3)
C30 0.069(4) 0.065(4) 0.057(3) 0.022(3) 0.033(3) 0.018(3)
C31 0.057(3) 0.049(3) 0.045(3) 0.008(2) 0.016(2) 0.005(2)
C32 0.054(3) 0.050(3) 0.034(2) 0.010(2) 0.012(2) 0.026(2)
C33 0.105(6) 0.211(10) 0.232(11) 0.178(9) 0.109(7) 0.117(7)
C34 0.143(8) 0.229(11) 0.256(13) 0.195(11) 0.112(9) 0.145(9)
C35 0.085(5) 0.118(6) 0.093(5) 0.032(4) 0.023(4) 0.077(5)
C36 0.067(4) 0.118(6) 0.121(6) 0.037(5) 0.035(4) 0.061(4)
C37 0.073(4) 0.094(5) 0.128(6) 0.060(4) 0.047(4) 0.056(4)

loop_
_atom_type_symbol
_atom_type_description
_atom_type_scat_dispersion_real
_atom_type_scat_dispersion_imag
_atom_type_scat_source
C C 0.0033 0.0016 'International Tables Vol C Tables 4.2.6.8 and 6.1.1.4'
H H 0.0000 0.0000 'International Tables Vol C Tables 4.2.6.8 and 6.1.1.4'
O O 0.0106 0.0060 'International Tables Vol C Tables 4.2.6.8 and 6.1.1.4'
Co Co 0.3494 0.9721 'International Tables Vol C Tables 4.2.6.8 and 6.1.1.4'

loop_
_geom_angle_atom_site_label_1
_geom_angle_atom_site_label_2
_geom_angle_atom_site_label_3
_geom_angle
C8 Co1 C6 62.98(17)
C8 Co1 C9 43.77(17)
C6 Co1 C9 43.31(17)
C8 Co1 C7 42.80(16)
C6 Co1 C7 42.86(16)
C9 Co1 C7 62.45(18)
C8 Co1 C1 147.93(18)
C6 Co1 C1 124.35(17)
C9 Co1 C1 116.33(18)
C7 Co1 C1 164.31(17)
C8 Co1 C2 172.31(18)
C6 Co1 C2 113.72(17)
C9 Co1 C2 139.12(19)
C7 Co1 C2 129.83(17)
C1 Co1 C2 39.76(17)
C8 Co1 C4 113.82(18)
C6 Co1 C4 164.23(17)
C9 Co1 C4 145.65(19)
C7 Co1 C4 123.46(18)
C1 Co1 C4 67.30(18)
C2 Co1 C4 67.28(18)
C8 Co1 C5 118.80(18)
C6 Co1 C5 155.86(17)
C9 Co1 C5 119.04(18)
C7 Co1 C5 155.22(18)
C1 Co1 C5 40.32(17)
C2 Co1 C5 67.28(18)
C4 Co1 C5 39.90(17)
C8 Co1 C3 136.29(19)
C6 Co1 C3 130.55(17)
C9 Co1 C3 173.84(17)
C7 Co1 C3 113.07(18)
C1 Co1 C3 66.69(18)
C2 Co1 C3 39.72(17)
C4 Co1 C3 39.97(17)
C5 Co1 C3 66.88(18)
C10 O2 C11 116.2(5)
C12 O4 C13 116.6(4)
C2 C1 C5 108.1(4)
C2 C1 C10 125.4(4)
C5 C1 C10 126.4(4)
C2 C1 Co1 70.2(2)
C5 C1 Co1 70.1(2)
C10 C1 Co1 124.1(3)
C1 C2 C3 108.3(4)
C1 C2 Co1 70.1(2)
C3 C2 Co1 71.0(3)
C1 C2 H2 125.8
C3 C2 H2 125.8
Co1 C2 H2 125.8
C2 C3 C4 108.0(4)
C2 C3 C12 125.4(4)
C4 C3 C12 126.6(4)
C2 C3 Co1 69.3(2)
C4 C3 Co1 69.3(2)
C12 C3 Co1 124.7(3)
C5 C4 C3 107.9(4)
C5 C4 Co1 70.1(2)
C3 C4 Co1 70.7(2)
C5 C4 H4 126.0
C3 C4 H4 126.0
Co1 C4 H4 126.0
C4 C5 C1 107.7(4)
C4 C5 Co1 70.0(2)
C1 C5 Co1 69.6(2)
C4 C5 H5 126.2
C1 C5 H5 126.2
Co1 C5 H5 126.2
C7 C6 C9 90.1(3)
C7 C6 C14 134.3(4)
C9 C6 C14 133.1(4)
C7 C6 Co1 69.2(2)
C9 C6 Co1 68.4(2)
C14 C6 Co1 132.8(3)
C20 C7 C8 136.4(4)
C20 C7 C6 132.3(4)
C8 C7 C6 90.8(3)
C20 C7 Co1 127.4(3)
C8 C7 Co1 67.9(2)
C6 C7 Co1 68.0(2)
C7 C8 C26 136.3(4)
C7 C8 C9 89.6(3)
C26 C8 C9 132.4(4)
C7 C8 Co1 69.3(2)
C26 C8 Co1 130.7(3)
C9 C8 Co1 68.2(2)
C32 C9 C6 134.6(4)
C32 C9 C8 134.7(4)
C6 C9 C8 89.5(3)
C32 C9 Co1 130.1(3)
C6 C9 Co1 68.3(2)
C8 C9 Co1 68.0(2)
O1 C10 O2 124.6(5)
O1 C10 C1 124.2(5)
O2 C10 C1 111.2(5)
O2 C11 H11A 109.5
O2 C11 H11B 109.5
H11A C11 H11B 109.5
O2 C11 H11C 109.5
H11A C11 H11C 109.5
H11B C11 H11C 109.5
O3 C12 O4 124.3(5)
O3 C12 C3 124.8(5)
O4 C12 C3 110.9(4)
O4 C13 H13A 109.5
O4 C13 H13B 109.5
H13A C13 H13B 109.5
O4 C13 H13C 109.5
H13A C13 H13C 109.5
H13B C13 H13C 109.5
C19 C14 C15 117.4(4)
C19 C14 C6 118.4(4)
C15 C14 C6 124.2(4)
C16 C15 C14 121.4(5)
C16 C15 H15 119.3
C14 C15 H15 119.3
C15 C16 C17 120.2(5)
C15 C16 H16 119.9
C17 C16 H16 119.9
C18 C17 C16 119.5(5)
C18 C17 H17 120.3
C16 C17 H17 120.3
C17 C18 C19 120.3(5)
C17 C18 H18 119.9
C19 C18 H18 119.9
C14 C19 C18 121.2(5)
C14 C19 H19 119.4
C18 C19 H19 119.4
C25 C20 C21 116.8(4)
C25 C20 C7 122.0(4)
C21 C20 C7 121.2(4)
C22 C21 C20 121.7(5)
C22 C21 H21 119.2
C20 C21 H21 119.2
C23 C22 C21 120.5(6)
C23 C22 H22 119.8
C21 C22 H22 119.8
C24 C23 C22 119.2(6)
C24 C23 H23 120.4
C22 C23 H23 120.4
C23 C24 C25 121.2(6)
C23 C24 H24 119.4
C25 C24 H24 119.4
C20 C25 C24 120.5(6)
C20 C25 H25 119.8
C24 C25 H25 119.8
C27 C26 C31 117.9(4)
C27 C26 C8 119.2(4)
C31 C26 C8 122.7(4)
C26 C27 C28 120.6(5)
C26 C27 H27 119.7
C28 C27 H27 119.7
C29 C28 C27 120.7(5)
C29 C28 H28 119.7
C27 C28 H28 119.7
C28 C29 C30 119.6(5)
C28 C29 H29 120.2
C30 C29 H29 120.2
C29 C30 C31 120.2(5)
C29 C30 H30 119.9
C31 C30 H30 119.9
C26 C31 C30 121.0(5)
C26 C31 H31 119.5
C30 C31 H31 119.5
C37 C32 C33 115.4(5)
C37 C32 C9 122.7(4)
C33 C32 C9 121.6(5)
C32 C33 C34 122.0(7)
C32 C33 H33 119.0
C34 C33 H33 119.0
C35 C34 C33 120.2(7)
C35 C34 H34 119.9
C33 C34 H34 119.9
C36 C35 C34 118.6(6)
C36 C35 H35 120.7
C34 C35 H35 120.7
C35 C36 C37 121.2(6)
C35 C36 H36 119.4
C37 C36 H36 119.4
C32 C37 C36 122.5(6)
C32 C37 H37 118.7
C36 C37 H37 118.7

loop_
_geom_bond_atom_site_label_1
_geom_bond_atom_site_label_2
_geom_bond_distance
Co1 C8 1.985(4)
Co1 C6 1.987(4)
Co1 C9 1.987(4)
Co1 C7 2.003(4)
Co1 C1 2.078(4)
Co1 C2 2.079(4)
Co1 C4 2.083(4)
Co1 C5 2.084(4)
Co1 C3 2.101(4)
O1 C10 1.197(6)
O2 C10 1.335(6)
O2 C11 1.450(6)
O3 C12 1.202(6)
O4 C12 1.332(6)
O4 C13 1.443(6)
C1 C2 1.413(6)
C1 C5 1.434(6)
C1 C10 1.471(7)
C2 C3 1.420(6)
C2 H2 0.9800
C3 C4 1.430(6)
C3 C12 1.466(7)
C4 C5 1.422(6)
C4 H4 0.9800
C5 H5 0.9800
C6 C7 1.458(6)
C6 C9 1.467(6)
C6 C14 1.476(6)
C7 C20 1.453(6)
C7 C8 1.455(6)
C8 C26 1.479(6)
C8 C9 1.480(6)
C9 C32 1.453(6)
C11 H11A 0.9600
C11 H11B 0.9600
C11 H11C 0.9600
C13 H13A 0.9600
C13 H13B 0.9600
C13 H13C 0.9600
C14 C19 1.372(6)
C14 C15 1.372(6)
C15 C16 1.364(6)
C15 H15 0.9300
C16 C17 1.376(8)
C16 H16 0.9300
C17 C18 1.339(8)
C17 H17 0.9300
C18 C19 1.386(7)
C18 H18 0.9300
C19 H19 0.9300
C20 C25 1.383(7)
C20 C21 1.387(6)
C21 C22 1.380(7)
C21 H21 0.9300
C22 C23 1.357(9)
C22 H22 0.9300
C23 C24 1.353(9)
C23 H23 0.9300
C24 C25 1.393(8)
C24 H24 0.9300
C25 H25 0.9300
C26 C27 1.375(6)
C26 C31 1.378(6)
C27 C28 1.386(7)
C27 H27 0.9300
C28 C29 1.358(7)
C28 H28 0.9300
C29 C30 1.360(7)
C29 H29 0.9300
C30 C31 1.383(7)
C30 H30 0.9300
C31 H31 0.9300
C32 C37 1.343(7)
C32 C33 1.347(8)
C33 C34 1.409(9)
C33 H33 0.9300
C34 C35 1.331(10)
C34 H34 0.9300
C35 C36 1.314(9)
C35 H35 0.9300
C36 C37 1.388(8)
C36 H36 0.9300
C37 H37 0.9300

loop_
_geom_torsion_atom_site_label_1
_geom_torsion_atom_site_label_2
_geom_torsion_atom_site_label_3
_geom_torsion_atom_site_label_4
_geom_torsion
C8 Co1 C1 C2 -179.7(3)
C6 Co1 C1 C2 -86.6(3)
C9 Co1 C1 C2 -136.4(3)
C7 Co1 C1 C2 -54.8(7)
C4 Co1 C1 C2 81.3(3)
C5 Co1 C1 C2 118.9(4)
C3 Co1 C1 C2 37.7(3)
C8 Co1 C1 C5 61.4(4)
C6 Co1 C1 C5 154.5(3)
C9 Co1 C1 C5 104.7(3)
C7 Co1 C1 C5 -173.7(6)
C2 Co1 C1 C5 -118.9(4)
C4 Co1 C1 C5 -37.6(3)
C3 Co1 C1 C5 -81.2(3)
C8 Co1 C1 C10 -59.7(6)
C6 Co1 C1 C10 33.4(5)
C9 Co1 C1 C10 -16.4(5)
C7 Co1 C1 C10 65.1(8)
C2 Co1 C1 C10 120.0(5)
C4 Co1 C1 C10 -158.8(5)
C5 Co1 C1 C10 -121.2(5)
C3 Co1 C1 C10 157.6(5)
C5 C1 C2 C3 -0.9(5)
C10 C1 C2 C3 -179.3(4)
Co1 C1 C2 C3 -61.0(3)
C5 C1 C2 Co1 60.0(3)
C10 C1 C2 Co1 -118.4(4)
C6 Co1 C2 C1 115.8(3)
C9 Co1 C2 C1 70.8(4)
C7 Co1 C2 C1 163.3(3)
C4 Co1 C2 C1 -81.3(3)
C5 Co1 C2 C1 -37.9(3)
C3 Co1 C2 C1 -118.6(4)
C6 Co1 C2 C3 -125.6(3)
C9 Co1 C2 C3 -170.6(3)
C7 Co1 C2 C3 -78.2(3)
C1 Co1 C2 C3 118.6(4)
C4 Co1 C2 C3 37.3(3)
C5 Co1 C2 C3 80.7(3)
C1 C2 C3 C4 1.7(5)
Co1 C2 C3 C4 -58.7(3)
C1 C2 C3 C12 179.0(4)
Co1 C2 C3 C12 118.6(4)
C1 C2 C3 Co1 60.4(3)
C8 Co1 C3 C2 170.1(3)
C6 Co1 C3 C2 78.4(3)
C7 Co1 C3 C2 125.2(3)
C1 Co1 C3 C2 -37.7(3)
C4 Co1 C3 C2 -119.6(4)
C5 Co1 C3 C2 -81.8(3)
C8 Co1 C3 C4 -70.3(4)
C6 Co1 C3 C4 -162.0(3)
C9 Co1 C3 C4 -157.5(16)
C7 Co1 C3 C4 -115.1(3)
C1 Co1 C3 C4 81.9(3)
C2 Co1 C3 C4 119.6(4)
C5 Co1 C3 C4 37.9(3)
C8 Co1 C3 C12 50.6(5)
C6 Co1 C3 C12 -41.1(5)
C7 Co1 C3 C12 5.8(5)
C2 Co1 C3 C12 -119.5(5)
C4 Co1 C3 C12 120.9(5)
C5 Co1 C3 C12 158.8(5)
C2 C3 C4 C5 -1.7(5)
C12 C3 C4 C5 -179.1(4)
Co1 C3 C4 C5 -60.5(3)
C2 C3 C4 Co1 58.7(3)
C12 C3 C4 Co1 -118.6(4)
C8 Co1 C4 C5 -107.0(3)
C6 Co1 C4 C5 178.3(6)
C9 Co1 C4 C5 -65.9(4)
C7 Co1 C4 C5 -155.0(3)
C1 Co1 C4 C5 38.0(3)
C2 Co1 C4 C5 81.3(3)
C3 Co1 C4 C5 118.3(4)
C8 Co1 C4 C3 134.7(3)
C6 Co1 C4 C3 60.0(7)
C9 Co1 C4 C3 175.8(3)
C7 Co1 C4 C3 86.7(3)
C1 Co1 C4 C3 -80.3(3)
C2 Co1 C4 C3 -37.0(3)
C5 Co1 C4 C3 -118.3(4)
C3 C4 C5 C1 1.2(5)
Co1 C4 C5 C1 -59.7(3)
C3 C4 C5 Co1 60.9(3)
C2 C1 C5 C4 -0.1(5)
C10 C1 C5 C4 178.2(4)
Co1 C1 C5 C4 60.0(3)
C2 C1 C5 Co1 -60.1(3)
C10 C1 C5 Co1 118.3(4)
C8 Co1 C5 C4 93.5(3)
C6 Co1 C5 C4 -178.8(4)
C9 Co1 C5 C4 143.9(3)
C7 Co1 C5 C4 57.3(5)
C1 Co1 C5 C4 -118.6(4)
C2 Co1 C5 C4 -81.3(3)
C3 Co1 C5 C4 -38.0(3)
C8 Co1 C5 C1 -147.9(3)
C6 Co1 C5 C1 -60.2(5)
C9 Co1 C5 C1 -97.5(3)
C7 Co1 C5 C1 175.9(4)
C2 Co1 C5 C1 37.4(3)
C4 Co1 C5 C1 118.6(4)
C3 Co1 C5 C1 80.7(3)
C8 Co1 C6 C7 -48.6(2)
C9 Co1 C6 C7 -98.7(3)
C1 Co1 C6 C7 167.9(2)
C2 Co1 C6 C7 123.7(2)
C4 Co1 C6 C7 33.5(7)
C5 Co1 C6 C7 -149.2(4)
C3 Co1 C6 C7 80.6(3)
C8 Co1 C6 C9 50.1(3)
C7 Co1 C6 C9 98.7(3)
C1 Co1 C6 C9 -93.3(3)
C2 Co1 C6 C9 -137.6(3)
C4 Co1 C6 C9 132.2(6)
C5 Co1 C6 C9 -50.5(5)
C3 Co1 C6 C9 179.3(3)
C8 Co1 C6 C14 179.6(5)
C9 Co1 C6 C14 129.4(5)
C7 Co1 C6 C14 -131.8(5)
C1 Co1 C6 C14 36.1(5)
C2 Co1 C6 C14 -8.1(5)
C4 Co1 C6 C14 -98.3(7)
C5 Co1 C6 C14 79.0(6)
C3 Co1 C6 C14 -51.2(5)
C9 C6 C7 C20 172.1(5)
C14 C6 C7 C20 9.0(8)
Co1 C6 C7 C20 -121.2(5)
C9 C6 C7 C8 -1.0(3)
C14 C6 C7 C8 -164.1(5)
Co1 C6 C7 C8 65.7(2)
C9 C6 C7 Co1 -66.7(2)
C14 C6 C7 Co1 130.2(5)
C8 Co1 C7 C20 -132.3(5)
C6 Co1 C7 C20 127.2(5)
C9 Co1 C7 C20 177.1(4)
C1 Co1 C7 C20 87.5(7)
C2 Co1 C7 C20 44.6(4)
C4 Co1 C7 C20 -42.4(4)
C5 Co1 C7 C20 -82.7(5)
C3 Co1 C7 C20 1.8(4)
C6 Co1 C7 C8 -100.4(3)
C9 Co1 C7 C8 -50.5(3)
C1 Co1 C7 C8 -140.1(6)
C2 Co1 C7 C8 177.0(2)
C4 Co1 C7 C8 89.9(3)
C5 Co1 C7 C8 49.6(5)
C3 Co1 C7 C8 134.1(3)
C8 Co1 C7 C6 100.4(3)
C9 Co1 C7 C6 49.9(2)
C1 Co1 C7 C6 -39.7(7)
C2 Co1 C7 C6 -82.6(3)
C4 Co1 C7 C6 -169.6(2)
C5 Co1 C7 C6 150.0(4)
C3 Co1 C7 C6 -125.4(2)
C20 C7 C8 C26 -6.2(9)
C6 C7 C8 C26 166.5(5)
Co1 C7 C8 C26 -127.8(5)
C20 C7 C8 C9 -171.6(5)
C6 C7 C8 C9 1.0(3)
Co1 C7 C8 C9 66.8(2)
C20 C7 C8 Co1 121.6(5)
C6 C7 C8 Co1 -65.8(2)
C6 Co1 C8 C7 48.7(2)
C9 Co1 C8 C7 98.2(3)
C1 Co1 C8 C7 160.9(3)
C4 Co1 C8 C7 -114.2(3)
C5 Co1 C8 C7 -158.6(2)
C3 Co1 C8 C7 -72.8(3)
C6 Co1 C8 C26 -177.4(5)
C9 Co1 C8 C26 -127.9(5)
C7 Co1 C8 C26 133.9(5)
C1 Co1 C8 C26 -65.2(6)
C4 Co1 C8 C26 19.7(5)
C5 Co1 C8 C26 -24.7(5)
C3 Co1 C8 C26 61.1(5)
C6 Co1 C8 C9 -49.6(2)
C7 Co1 C8 C9 -98.2(3)
C1 Co1 C8 C9 62.7(4)
C4 Co1 C8 C9 147.5(2)
C5 Co1 C8 C9 103.1(3)
C3 Co1 C8 C9 -171.1(3)
C7 C6 C9 C32 -167.0(5)
C14 C6 C9 C32 -3.6(8)
Co1 C6 C9 C32 125.5(5)
C7 C6 C9 C8 1.0(3)
C14 C6 C9 C8 164.4(5)
Co1 C6 C9 C8 -66.5(2)
C7 C6 C9 Co1 67.5(2)
C14 C6 C9 Co1 -129.1(5)
C7 C8 C9 C32 167.0(5)
C26 C8 C9 C32 0.6(8)
Co1 C8 C9 C32 -125.3(5)
C7 C8 C9 C6 -1.0(3)
C26 C8 C9 C6 -167.4(5)
Co1 C8 C9 C6 66.8(2)
C7 C8 C9 Co1 -67.8(2)
C26 C8 C9 Co1 125.9(5)
C8 Co1 C9 C32 130.7(5)
C6 Co1 C9 C32 -130.7(5)
C7 Co1 C9 C32 180.0(5)
C1 Co1 C9 C32 -17.6(5)
C2 Co1 C9 C32 -59.9(5)
C4 Co1 C9 C32 70.2(6)
C5 Co1 C9 C32 28.1(5)
C8 Co1 C9 C6 -98.6(3)
C7 Co1 C9 C6 -49.3(2)
C1 Co1 C9 C6 113.1(3)
C2 Co1 C9 C6 70.8(3)
C4 Co1 C9 C6 -159.1(3)
C5 Co1 C9 C6 158.8(2)
C6 Co1 C9 C8 98.6(3)
C7 Co1 C9 C8 49.3(2)
C1 Co1 C9 C8 -148.2(2)
C2 Co1 C9 C8 169.4(3)
C4 Co1 C9 C8 -60.5(4)
C5 Co1 C9 C8 -102.5(3)
C11 O2 C10 O1 2.3(7)
C11 O2 C10 C1 -178.1(4)
C2 C1 C10 O1 0.3(7)
C5 C1 C10 O1 -177.8(4)
Co1 C1 C10 O1 -88.5(5)
C2 C1 C10 O2 -179.3(4)
C5 C1 C10 O2 2.6(6)
Co1 C1 C10 O2 91.9(4)
C13 O4 C12 O3 -1.8(7)
C13 O4 C12 C3 178.4(4)
C2 C3 C12 O3 4.9(8)
C4 C3 C12 O3 -178.2(5)
Co1 C3 C12 O3 92.9(6)
C2 C3 C12 O4 -175.3(4)
C4 C3 C12 O4 1.5(6)
Co1 C3 C12 O4 -87.3(5)
C7 C6 C14 C19 54.1(7)
C9 C6 C14 C19 -102.4(6)
Co1 C6 C14 C19 157.3(4)
C7 C6 C14 C15 -126.5(5)
C9 C6 C14 C15 77.0(7)
Co1 C6 C14 C15 -23.3(7)
C19 C14 C15 C16 1.3(8)
C6 C14 C15 C16 -178.1(5)
C14 C15 C16 C17 -0.2(8)
C15 C16 C17 C18 -0.5(9)
C16 C17 C18 C19 0.0(10)
C15 C14 C19 C18 -1.8(9)
C6 C14 C19 C18 177.6(5)
C17 C18 C19 C14 1.2(10)
C8 C7 C20 C25 8.8(8)
C6 C7 C20 C25 -161.2(5)
Co1 C7 C20 C25 105.5(5)
C8 C7 C20 C21 -169.3(5)
C6 C7 C20 C21 20.7(7)
Co1 C7 C20 C21 -72.6(5)
C25 C20 C21 C22 3.9(7)
C7 C20 C21 C22 -177.9(5)
C20 C21 C22 C23 -0.6(9)
C21 C22 C23 C24 -1.5(10)
C22 C23 C24 C25 0.2(11)
C21 C20 C25 C24 -5.1(9)
C7 C20 C25 C24 176.7(6)
C23 C24 C25 C20 3.2(11)
C7 C8 C26 C27 -57.2(7)
C9 C8 C26 C27 102.9(6)
Co1 C8 C26 C27 -160.1(4)
C7 C8 C26 C31 126.2(6)
C9 C8 C26 C31 -73.7(7)
Co1 C8 C26 C31 23.3(7)
C31 C26 C27 C28 0.0(8)
C8 C26 C27 C28 -176.7(5)
C26 C27 C28 C29 0.2(9)
C27 C28 C29 C30 -0.1(9)
C28 C29 C30 C31 -0.2(9)
C27 C26 C31 C30 -0.4(8)
C8 C26 C31 C30 176.3(5)
C29 C30 C31 C26 0.5(9)
C6 C9 C32 C37 -14.3(9)
C8 C9 C32 C37 -177.3(5)
Co1 C9 C32 C37 84.4(6)
C6 C9 C32 C33 159.8(7)
C8 C9 C32 C33 -3.1(10)
Co1 C9 C32 C33 -101.5(8)
C37 C32 C33 C34 -2.8(14)
C9 C32 C33 C34 -177.4(9)
C32 C33 C34 C35 0.1(19)
C33 C34 C35 C36 2.9(16)
C34 C35 C36 C37 -2.9(13)
C33 C32 C37 C36 2.8(11)
C9 C32 C37 C36 177.3(6)
C35 C36 C37 C32 0.0(12)
